data_4002145
loop_
_publ_author_name
'Doverbratt, Isa'
'Ponou, Sim\'eon'
'Zhang, Yuemei'
'Lidin, Sven'
'Miller, Gordon J.'

_publ_section_title
;
 Linear Metal Chains in Ca2M2X (M = Pd, Pt; X = Al, Ge): Origin of the
 Pairwise Distortion and Its Role in the Structure Stability
;
_journal_issue 1
_journal_name_full 'Chemistry of Materials'
_journal_page_first 304
_journal_paper_doi 10.1021/cm503985h
_journal_volume 27
_journal_year 2015
_chemical_formula_sum 'Ca2 Ge Pt2'
_chemical_formula_weight 542.93
_space_group_crystal_system monoclinic
_space_group_IT_number 15
_space_group_name_Hall '-C 2yc'
_space_group_name_H-M_alt 'C 1 2/c 1'
_symmetry_space_group_name_Hall '-C 2yc'
_symmetry_space_group_name_H-M 'C 1 2/c 1'
_audit_creation_method SHELXL-2014/7
_cell_angle_alpha 90
_cell_angle_beta 102.130(4)
_cell_angle_gamma 90
_cell_formula_units_Z 4
_cell_length_a 9.6427(3)
_cell_length_b 5.6488(6)
_cell_length_c 7.9236(4)
_cell_measurement_temperature 293(2)
_cell_volume 421.96(5)
_computing_structure_refinement 'SHELXL-2014/7 (Sheldrick, 2014)'
_diffrn_ambient_temperature 293(2)
_diffrn_measured_fraction_theta_full 1.000
_diffrn_measured_fraction_theta_max 0.930
_diffrn_radiation_type MoK\a
_diffrn_radiation_wavelength 0.71069
_diffrn_reflns_av_R_equivalents 0.0470
_diffrn_reflns_av_unetI/netI 0.0641
_diffrn_reflns_Laue_measured_fraction_full 1.000
_diffrn_reflns_Laue_measured_fraction_max 0.930
_diffrn_reflns_limit_h_max 10
_diffrn_reflns_limit_h_min -14
_diffrn_reflns_limit_k_max 8
_diffrn_reflns_limit_k_min -8
_diffrn_reflns_limit_l_max 11
_diffrn_reflns_limit_l_min -8
_diffrn_reflns_number 2077
_diffrn_reflns_point_group_measured_fraction_full 1.000
_diffrn_reflns_point_group_measured_fraction_max 0.930
_diffrn_reflns_theta_full 25.240
_diffrn_reflns_theta_max 32.884
_diffrn_reflns_theta_min 4.206
_exptl_absorpt_coefficient_mu 75.420
_exptl_crystal_density_diffrn 8.546
_exptl_crystal_F_000 912
_refine_diff_density_max 2.338
_refine_diff_density_min -1.883
_refine_diff_density_rms 0.604
_refine_ls_extinction_coef 0.00086(8)
_refine_ls_extinction_expression Fc^*^=kFc[1+0.001xFc^2^\l^3^/sin(2\q)]^-1/4^
_refine_ls_extinction_method 'SHELXL-2014/7 (Sheldrick 2014'
_refine_ls_goodness_of_fit_ref 0.891
_refine_ls_hydrogen_treatment undef
_refine_ls_matrix_type full
_refine_ls_number_parameters 25
_refine_ls_number_reflns 736
_refine_ls_number_restraints 0
_refine_ls_restrained_S_all 0.891
_refine_ls_R_factor_all 0.0464
_refine_ls_R_factor_gt 0.0293
_refine_ls_shift/su_max 0.000
_refine_ls_shift/su_mean 0.000
_refine_ls_structure_factor_coef Fsqd
_refine_ls_weighting_details 'w=1/[\s^2^(Fo^2^)+(0.0231P)^2^] where P=(Fo^2^+2Fc^2^)/3'
_refine_ls_weighting_scheme calc
_refine_ls_wR_factor_gt 0.0556
_refine_ls_wR_factor_ref 0.0584
_reflns_Friedel_coverage 0.000
_reflns_number_gt 564
_reflns_number_total 736
_reflns_threshold_expression 'I > 2\s(I)'
_cod_data_source_file cm503985h_si_002.cif
_cod_data_source_block Ca2Pt2Ge_C2/c_II
_cod_depositor_comments 'Adding full bibliography for 4002144--4002147.cif.'
_cod_database_code 4002145
_shelx_shelxl_version_number 2014/7
_shelx_space_group_comment
;
The symmetry employed for this shelxl refinement is uniquely defined
by the following loop, which should always be used as a source of
symmetry information in preference to the above space-group names.
They are only intended as comments.
;

loop_
_space_group_symop_operation_xyz
'x, y, z'
'-x, y, -z+1/2'
'x+1/2, y+1/2, z'
'-x+1/2, y+1/2, -z+1/2'
'-x, -y, -z'
'x, -y, z-1/2'
'-x+1/2, -y+1/2, -z'
'x+1/2, -y+1/2, z-1/2'

loop_
_atom_site_label
_atom_site_type_symbol
_atom_site_fract_x
_atom_site_fract_y
_atom_site_fract_z
_atom_site_U_iso_or_equiv
_atom_site_adp_type
_atom_site_occupancy
_atom_site_site_symmetry_order
_atom_site_calc_flag
_atom_site_refinement_flags_posn
_atom_site_refinement_flags_adp
_atom_site_refinement_flags_occupancy
Pt1 Pt 0.12684(4) 0.13222(6) 0.00080(5) 0.00753(13) Uani 1 1 d . . .
Ge1 Ge 0.0000 0.1215(3) 0.2500 0.0095(3) Uani 1 2 d S T P
Ca3 Ca 0.3479(2) 0.1298(4) 0.3463(3) 0.0097(4) Uani 1 1 d . . .

loop_
_atom_site_aniso_label
_atom_site_aniso_U_11
_atom_site_aniso_U_22
_atom_site_aniso_U_33
_atom_site_aniso_U_23
_atom_site_aniso_U_13
_atom_site_aniso_U_12
Pt1 0.0069(2) 0.00707(18) 0.00849(19) 0.00048(16) 0.00122(12) -0.00033(16)
Ge1 0.0103(8) 0.0100(7) 0.0087(7) 0.000 0.0034(6) 0.000
Ca3 0.0111(10) 0.0076(9) 0.0097(9) 0.0005(8) 0.0005(7) -0.0006(8)

loop_
_atom_type_symbol
_atom_type_description
_atom_type_scat_dispersion_real
_atom_type_scat_dispersion_imag
_atom_type_scat_source
Ca Ca 0.2262 0.3064 'International Tables Vol C Tables 4.2.6.8 and 6.1.1.4'
Ge Ge 0.1547 1.8001 'International Tables Vol C Tables 4.2.6.8 and 6.1.1.4'
Pt Pt -1.7033 8.3905 'International Tables Vol C Tables 4.2.6.8 and 6.1.1.4'

loop_
_geom_angle_atom_site_label_1
_geom_angle_atom_site_label_2
_geom_angle_atom_site_label_3
_geom_angle
_geom_angle_site_symmetry_1
_geom_angle_site_symmetry_3
Ge1 Pt1 Ge1 111.33(2) . 5
Ge1 Pt1 Pt1 125.42(3) . 7
Ge1 Pt1 Pt1 123.21(2) 5 7
Ge1 Pt1 Pt1 55.87(3) . 5
Ge1 Pt1 Pt1 55.455(16) 5 5
Pt1 Pt1 Pt1 177.73(3) 7 5
Ge1 Pt1 Ca3 78.01(4) . 8_455
Ge1 Pt1 Ca3 72.17(5) 5 8_455
Pt1 Pt1 Ca3 118.87(4) 7 8_455
Pt1 Pt1 Ca3 62.88(4) 5 8_455
Ge1 Pt1 Ca3 73.96(5) . 4
Ge1 Pt1 Ca3 144.51(5) 5 4
Pt1 Pt1 Ca3 63.57(4) 7 4
Pt1 Pt1 Ca3 118.64(4) 5 4
Ca3 Pt1 Ca3 75.01(6) 8_455 4
Ge1 Pt1 Ca3 142.46(5) . 6
Ge1 Pt1 Ca3 71.06(4) 5 6
Pt1 Pt1 Ca3 63.41(4) 7 6
Pt1 Pt1 Ca3 114.38(4) 5 6
Ca3 Pt1 Ca3 133.54(7) 8_455 6
Ca3 Pt1 Ca3 126.98(4) 4 6
Ge1 Pt1 Ca3 71.45(5) . 4_545
Ge1 Pt1 Ca3 76.89(5) 5 4_545
Pt1 Pt1 Ca3 117.10(4) 7 4_545
Pt1 Pt1 Ca3 61.13(4) 5 4_545
Ca3 Pt1 Ca3 124.01(4) 8_455 4_545
Ca3 Pt1 Ca3 134.49(7) 4 4_545
Ca3 Pt1 Ca3 72.94(6) 6 4_545
Ge1 Pt1 Ca3 70.50(4) . .
Ge1 Pt1 Ca3 144.74(5) 5 .
Pt1 Pt1 Ca3 64.36(4) 7 .
Pt1 Pt1 Ca3 115.49(4) 5 .
Ca3 Pt1 Ca3 138.42(6) 8_455 .
Ca3 Pt1 Ca3 70.74(5) 4 .
Ca3 Pt1 Ca3 86.76(6) 6 .
Ca3 Pt1 Ca3 70.42(5) 4_545 .
Ge1 Pt1 Ca3 146.99(5) . 7
Ge1 Pt1 Ca3 70.59(5) 5 7
Pt1 Pt1 Ca3 63.60(4) 7 7
Pt1 Pt1 Ca3 116.49(4) 5 7
Ca3 Pt1 Ca3 71.27(7) 8_455 7
Ca3 Pt1 Ca3 86.48(3) 4 7
Ca3 Pt1 Ca3 70.41(4) 6 7
Ca3 Pt1 Ca3 137.00(6) 4_545 7
Ca3 Pt1 Ca3 127.97(4) . 7
Pt1 Ge1 Pt1 177.26(8) . 2
Pt1 Ge1 Pt1 68.67(2) . 5
Pt1 Ge1 Pt1 113.00(3) 2 5
Pt1 Ge1 Pt1 113.00(3) . 6_556
Pt1 Ge1 Pt1 68.67(2) 2 6_556
Pt1 Ge1 Pt1 111.45(6) 5 6_556
Pt1 Ge1 Ca3 117.14(4) . 2
Pt1 Ge1 Ca3 62.82(4) 2 2
Pt1 Ge1 Ca3 61.73(4) 5 2
Pt1 Ge1 Ca3 119.33(5) 6_556 2
Pt1 Ge1 Ca3 62.82(4) . .
Pt1 Ge1 Ca3 117.14(4) 2 .
Pt1 Ge1 Ca3 119.33(5) 5 .
Pt1 Ge1 Ca3 61.73(4) 6_556 .
Ca3 Ge1 Ca3 178.36(9) 2 .
Pt1 Ge1 Ca3 120.71(6) . 3_445
Pt1 Ge1 Ca3 61.94(4) 2 3_445
Pt1 Ge1 Ca3 62.81(5) 5 3_445
Pt1 Ge1 Ca3 60.67(5) 6_556 3_445
Ca3 Ge1 Ca3 65.41(4) 2 3_445
Ca3 Ge1 Ca3 116.12(7) . 3_445
Pt1 Ge1 Ca3 61.94(4) . 4_545
Pt1 Ge1 Ca3 120.71(6) 2 4_545
Pt1 Ge1 Ca3 60.67(5) 5 4_545
Pt1 Ge1 Ca3 62.81(5) 6_556 4_545
Ca3 Ge1 Ca3 116.12(7) 2 4_545
Ca3 Ge1 Ca3 65.41(4) . 4_545
Ca3 Ge1 Ca3 65.59(8) 3_445 4_545
Pt1 Ge1 Ca3 60.05(4) . 4
Pt1 Ge1 Ca3 117.30(6) 2 4
Pt1 Ge1 Ca3 117.50(4) 5 4
Pt1 Ge1 Ca3 119.60(4) 6_556 4
Ca3 Ge1 Ca3 113.95(7) 2 4
Ca3 Ge1 Ca3 64.52(5) . 4
Ca3 Ge1 Ca3 179.14(5) 3_445 4
Ca3 Ge1 Ca3 115.27(6) 4_545 4
Pt1 Ge1 Ca3 117.30(6) . 3_455
Pt1 Ge1 Ca3 60.05(4) 2 3_455
Pt1 Ge1 Ca3 119.60(4) 5 3_455
Pt1 Ge1 Ca3 117.50(4) 6_556 3_455
Ca3 Ge1 Ca3 64.52(5) 2 3_455
Ca3 Ge1 Ca3 113.95(7) . 3_455
Ca3 Ge1 Ca3 115.27(6) 3_445 3_455
Ca3 Ge1 Ca3 179.14(5) 4_545 3_455
Ca3 Ge1 Ca3 63.87(7) 4 3_455
Pt1 Ge1 Ca3 121.46(4) . 7_556
Pt1 Ge1 Ca3 57.25(4) 2 7_556
Pt1 Ge1 Ca3 167.05(6) 5 7_556
Pt1 Ge1 Ca3 58.33(4) 6_556 7_556
Ca3 Ge1 Ca3 114.59(6) 2 7_556
Ca3 Ge1 Ca3 64.69(6) . 7_556
Ca3 Ge1 Ca3 104.24(5) 3_445 7_556
Ca3 Ge1 Ca3 115.15(6) 4_545 7_556
Ca3 Ge1 Ca3 75.44(4) 4 7_556
Ca3 Ge1 Ca3 64.78(6) 3_455 7_556
Pt1 Ge1 Ca3 57.25(4) . 8_455
Pt1 Ge1 Ca3 121.46(4) 2 8_455
Pt1 Ge1 Ca3 58.33(4) 5 8_455
Pt1 Ge1 Ca3 167.05(6) 6_556 8_455
Ca3 Ge1 Ca3 64.69(6) 2 8_455
Ca3 Ge1 Ca3 114.59(6) . 8_455
Ca3 Ge1 Ca3 115.15(6) 3_445 8_455
Ca3 Ge1 Ca3 104.24(5) 4_545 8_455
Ca3 Ge1 Ca3 64.78(6) 4 8_455
Ca3 Ge1 Ca3 75.44(4) 3_455 8_455
Ca3 Ge1 Ca3 132.95(9) 7_556 8_455
Pt1 Ca3 Pt1 104.99(6) 8_556 4_545
Pt1 Ca3 Pt1 133.54(7) 8_556 6_556
Pt1 Ca3 Pt1 53.02(4) 4_545 6_556
Pt1 Ca3 Pt1 55.99(4) 8_556 4
Pt1 Ca3 Pt1 134.49(7) 4_545 4
Pt1 Ca3 Pt1 107.06(6) 6_556 4
Pt1 Ca3 Pt1 138.09(7) 8_556 .
Pt1 Ca3 Pt1 109.75(7) 4_545 .
Pt1 Ca3 Pt1 87.00(5) 6_556 .
Pt1 Ca3 Pt1 109.10(7) 4 .
Pt1 Ca3 Pt1 86.44(5) 8_556 7
Pt1 Ca3 Pt1 137.18(7) 4_545 7
Pt1 Ca3 Pt1 138.87(7) 6_556 7
Pt1 Ca3 Pt1 86.29(5) 4 7
Pt1 Ca3 Pt1 52.03(4) . 7
Pt1 Ca3 Ge1 151.53(8) 8_556 .
Pt1 Ca3 Ge1 94.10(6) 4_545 .
Pt1 Ca3 Ge1 47.21(4) 6_556 .
Pt1 Ca3 Ge1 95.58(6) 4 .
Pt1 Ca3 Ge1 46.69(3) . .
Pt1 Ca3 Ge1 93.82(6) 7 .
Pt1 Ca3 Ge1 47.16(3) 8_556 3
Pt1 Ca3 Ge1 149.78(7) 4_545 3
Pt1 Ca3 Ge1 151.75(8) 6_556 3
Pt1 Ca3 Ge1 46.61(3) 4 3
Pt1 Ca3 Ge1 92.79(5) . 3
Pt1 Ca3 Ge1 46.60(3) 7 3
Ge1 Ca3 Ge1 116.12(7) . 3
Pt1 Ca3 Ge1 94.45(6) 8_556 3_545
Pt1 Ca3 Ge1 46.00(3) 4_545 3_545
Pt1 Ca3 Ge1 92.93(6) 6_556 3_545
Pt1 Ca3 Ge1 150.44(7) 4 3_545
Pt1 Ca3 Ge1 93.15(5) . 3_545
Pt1 Ca3 Ge1 92.82(5) 7 3_545
Ge1 Ca3 Ge1 113.95(7) . 3_545
Ge1 Ca3 Ge1 115.27(6) 3 3_545
Pt1 Ca3 Ge1 44.74(3) 8_556 7_556
Pt1 Ca3 Ge1 91.35(6) 4_545 7_556
Pt1 Ca3 Ge1 91.24(5) 6_556 7_556
Pt1 Ca3 Ge1 44.78(4) 4 7_556
Pt1 Ca3 Ge1 151.63(8) . 7_556
Pt1 Ca3 Ge1 122.35(7) 7 7_556
Ge1 Ca3 Ge1 115.31(6) . 7_556
Ge1 Ca3 Ge1 75.76(5) 3 7_556
Ge1 Ca3 Ge1 115.22(6) 3_545 7_556
Pt1 Ca3 Ca3 150.76(8) 8_556 4_545
Pt1 Ca3 Ca3 55.23(3) 4_545 4_545
Pt1 Ca3 Ca3 55.60(5) 6_556 4_545
Pt1 Ca3 Ca3 153.18(10) 4 4_545
Pt1 Ca3 Ca3 54.52(7) . 4_545
Pt1 Ca3 Ca3 95.55(8) 7 4_545
Ge1 Ca3 Ca3 57.61(7) . 4_545
Ge1 Ca3 Ca3 142.15(9) 3 4_545
Ge1 Ca3 Ca3 56.34(4) 3_545 4_545
Ge1 Ca3 Ca3 142.08(8) 7_556 4_545
Pt1 Ca3 Ca3 99.64(5) 8_556 4
Pt1 Ca3 Ca3 153.22(10) 4_545 4
Pt1 Ca3 Ca3 101.79(9) 6_556 4
Pt1 Ca3 Ca3 55.07(3) 4 4
Pt1 Ca3 Ca3 54.03(7) . 4
Pt1 Ca3 Ca3 53.99(5) 7 4
Ge1 Ca3 Ca3 59.14(7) . 4
Ge1 Ca3 Ca3 56.98(3) 3 4
Ge1 Ca3 Ca3 142.48(9) 3_545 4
Ge1 Ca3 Ca3 98.93(6) 7_556 4
Ca3 Ca3 Ca3 105.09(11) 4_545 4

loop_
_geom_bond_atom_site_label_1
_geom_bond_atom_site_label_2
_geom_bond_distance
_geom_bond_site_symmetry_2
Pt1 Ge1 2.5324(4) .
Pt1 Ge1 2.5452(10) 5
Pt1 Pt1 2.7249(8) 7
Pt1 Pt1 2.8639(8) 5
Pt1 Ca3 3.026(2) 8_455
Pt1 Ca3 3.050(2) 4
Pt1 Ca3 3.055(2) 6
Pt1 Ca3 3.075(2) 4_545
Pt1 Ca3 3.096(2) .
Pt1 Ca3 3.116(2) 7
Ge1 Pt1 2.5325(4) 2
Ge1 Pt1 2.5452(10) 5
Ge1 Pt1 2.5452(10) 6_556
Ge1 Ca3 3.281(2) 2
Ge1 Ca3 3.281(2) .
Ge1 Ca3 3.304(2) 3_445
Ge1 Ca3 3.304(2) 4_545
Ge1 Ca3 3.384(3) 4
Ge1 Ca3 3.384(3) 3_455
Ge1 Ca3 3.519(2) 7_556
Ge1 Ca3 3.519(2) 8_455
Ca3 Pt1 3.026(2) 8_556
Ca3 Pt1 3.050(2) 4_545
Ca3 Pt1 3.055(2) 6_556
Ca3 Pt1 3.075(2) 4
Ca3 Pt1 3.116(2) 7
Ca3 Ge1 3.304(2) 3
Ca3 Ge1 3.384(3) 3_545
Ca3 Ge1 3.519(2) 7_556
Ca3 Ca3 3.558(3) 4_545
Ca3 Ca3 3.558(3) 4
